data_7052706
loop_
_publ_author_name
'Duffy, Matthew P.'
'Lin, Yuhan'
'Ting, Liow Yu'
'Mathey, Fran\,cois'

_publ_section_title
;
 Intramolecular [4+2] versus [2+2] cycloadditions in P--X--P-linked
 biphospholes (X = O, S)
;
_journal_issue 10
_journal_name_full 'New Journal of Chemistry'
_journal_page_first 2001
_journal_paper_doi 10.1039/c1nj20087a
_journal_volume 35
_journal_year 2011
_chemical_formula_moiety 'C22 H16 O10 P2 S W2'
_chemical_formula_sum 'C22 H16 O10 P2 S W2'
_chemical_formula_weight 902.05
_chemical_name_systematic
;
?
;
_space_group_IT_number 14
_symmetry_cell_setting monoclinic
_symmetry_space_group_name_Hall '-P 2ybc'
_symmetry_space_group_name_H-M 'P 1 21/c 1'
_atom_sites_solution_hydrogens geom
_atom_sites_solution_primary direct
_atom_sites_solution_secondary difmap
_audit_creation_method SHELXL-97
_cell_angle_alpha 90.00
_cell_angle_beta 97.883(2)
_cell_angle_gamma 90.00
_cell_formula_units_Z 4
_cell_length_a 20.3643(8)
_cell_length_b 6.6200(3)
_cell_length_c 20.5323(8)
_cell_measurement_reflns_used 9380
_cell_measurement_temperature 103(2)
_cell_measurement_theta_max 39.27
_cell_measurement_theta_min 2.12
_cell_volume 2741.8(2)
_computing_cell_refinement 'Bruker SAINT'
_computing_data_collection 'Bruker APEX2'
_computing_data_reduction 'Bruker SAINT'
_computing_molecular_graphics 'Bruker SHELXTL'
_computing_publication_material 'Bruker SHELXTL'
_computing_structure_refinement 'SHELXL-97 (Sheldrick, 2008)'
_computing_structure_solution 'SHELXS-97 (Sheldrick, 2008)'
_diffrn_ambient_temperature 103(2)
_diffrn_measured_fraction_theta_full 0.997
_diffrn_measured_fraction_theta_max 0.997
_diffrn_measurement_device_type 'Bruker APEX-II CCD'
_diffrn_measurement_method '\f and \w scans'
_diffrn_radiation_monochromator graphite
_diffrn_radiation_source 'fine-focus sealed tube'
_diffrn_radiation_type MoK\a
_diffrn_radiation_wavelength 0.71073
_diffrn_reflns_av_R_equivalents 0.0772
_diffrn_reflns_av_sigmaI/netI 0.0804
_diffrn_reflns_limit_h_max 31
_diffrn_reflns_limit_h_min -32
_diffrn_reflns_limit_k_max 10
_diffrn_reflns_limit_k_min -10
_diffrn_reflns_limit_l_max 33
_diffrn_reflns_limit_l_min -33
_diffrn_reflns_number 45737
_diffrn_reflns_theta_full 35.00
_diffrn_reflns_theta_max 35.00
_diffrn_reflns_theta_min 2.00
_exptl_absorpt_coefficient_mu 8.628
_exptl_absorpt_correction_T_max 0.2772
_exptl_absorpt_correction_T_min 0.1689
_exptl_absorpt_correction_type multi-scan
_exptl_absorpt_process_details sadabs
_exptl_crystal_colour colourless
_exptl_crystal_density_diffrn 2.185
_exptl_crystal_density_method 'not measured'
_exptl_crystal_description block
_exptl_crystal_F_000 1688
_exptl_crystal_size_max 0.32
_exptl_crystal_size_mid 0.26
_exptl_crystal_size_min 0.20
_refine_diff_density_max 4.363
_refine_diff_density_min -3.833
_refine_diff_density_rms 0.310
_refine_ls_extinction_method none
_refine_ls_goodness_of_fit_ref 1.093
_refine_ls_hydrogen_treatment constr
_refine_ls_matrix_type full
_refine_ls_number_parameters 460
_refine_ls_number_reflns 12043
_refine_ls_number_restraints 287
_refine_ls_restrained_S_all 1.080
_refine_ls_R_factor_all 0.0586
_refine_ls_R_factor_gt 0.0442
_refine_ls_shift/su_max 0.003
_refine_ls_shift/su_mean 0.000
_refine_ls_structure_factor_coef Fsqd
_refine_ls_weighting_details 'calc w=1/[\s^2^(Fo^2^)+(0.0398P)^2^+3.6361P] where P=(Fo^2^+2Fc^2^)/3'
_refine_ls_weighting_scheme calc
_refine_ls_wR_factor_gt 0.1049
_refine_ls_wR_factor_ref 0.1188
_reflns_number_gt 9836
_reflns_number_total 12043
_reflns_threshold_expression >2sigma(I)
_cod_data_source_file c1nj20087a.txt
_cod_data_source_block mat51r
_cod_depositor_comments
;
The following automatic conversions were performed:

'_symmetry_cell_setting' value 'Monoclinic' changed to 'monoclinic'
according to /home/saulius/struct/CIF-dictionaries/cif_core.dic
dictionary named 'cif_core.dic' version 2.4.1 from 2010-06-29.

Automatic conversion script
Id: cif_fix_values 1715 2011-07-08 13:25:40Z adriana 
;
_cod_original_sg_symbol_H-M P2(1)/c
_cod_database_code 7052706

loop_
_symmetry_equiv_pos_as_xyz
'x, y, z'
'-x, y+1/2, -z+1/2'
'-x, -y, -z'
'x, -y-1/2, z-1/2'

loop_
_atom_site_label
_atom_site_type_symbol
_atom_site_fract_x
_atom_site_fract_y
_atom_site_fract_z
_atom_site_U_iso_or_equiv
_atom_site_adp_type
_atom_site_occupancy
_atom_site_symmetry_multiplicity
_atom_site_calc_flag
_atom_site_refinement_flags
_atom_site_disorder_assembly
_atom_site_disorder_group
C1 C 0.8203(3) 0.2151(8) 0.0445(3) 0.0236(10) Uani 1 1 d . . .
C2 C 0.8758(3) 0.6086(8) 0.0534(3) 0.0207(9) Uani 1 1 d . . .
C3 C 0.9801(3) 0.4693(8) 0.1565(3) 0.0210(9) Uani 1 1 d . . .
C4 C 0.9256(3) 0.0688(9) 0.1436(3) 0.0292(12) Uani 1 1 d . . .
C5 C 0.9577(3) 0.2789(8) 0.0295(3) 0.0223(9) Uani 1 1 d . . .
C6 C 0.6084(3) 0.5801(8) 0.0329(3) 0.0236(10) Uani 1 1 d . . .
C7 C 0.6242(3) 0.9478(9) 0.1019(3) 0.0231(10) Uani 1 1 d . . .
C8 C 0.5353(3) 0.8184(8) 0.1917(3) 0.0206(9) Uani 1 1 d . . .
C9 C 0.5215(3) 0.4287(8) 0.1207(3) 0.0220(9) Uani 1 1 d . . .
C10 C 0.4929(3) 0.8089(8) 0.0565(3) 0.0282(12) Uani 1 1 d . . .
S1 S 0.74443(8) 0.5326(2) 0.13577(7) 0.0143(4) Uani 0.720(5) 1 d P A 1
C11 C 0.8625(8) 0.571(3) 0.2540(7) 0.0134(19) Uani 0.720(5) 1 d PU A 1
H11 H 0.8779 0.7061 0.2509 0.016 Uiso 0.720(5) 1 calc PR A 1
C12 C 0.8614(4) 0.4707(14) 0.3111(4) 0.0153(14) Uani 0.720(5) 1 d PU A 1
C13 C 0.8882(8) 0.548(3) 0.3773(6) 0.026(3) Uani 0.720(5) 1 d PU A 1
H13A H 0.9034 0.6877 0.3735 0.040 Uiso 0.720(5) 1 calc PR A 1
H13B H 0.9256 0.4637 0.3962 0.040 Uiso 0.720(5) 1 calc PR A 1
H13C H 0.8535 0.5443 0.4059 0.040 Uiso 0.720(5) 1 calc PR A 1
C14 C 0.8291(5) 0.1275(14) 0.3590(5) 0.0232(16) Uani 0.720(5) 1 d PU A 1
H14A H 0.8130 -0.0055 0.3430 0.035 Uiso 0.720(5) 1 calc PR A 1
H14B H 0.7983 0.1850 0.3867 0.035 Uiso 0.720(5) 1 calc PR A 1
H14C H 0.8731 0.1136 0.3847 0.035 Uiso 0.720(5) 1 calc PR A 1
C15 C 0.8333(3) 0.2616(10) 0.3027(3) 0.0153(11) Uani 0.720(5) 1 d PU A 1
C16 C 0.8125(3) 0.2135(9) 0.2395(3) 0.0145(11) Uani 0.720(5) 1 d PU A 1
H16 H 0.7912 0.0908 0.2249 0.017 Uiso 0.720(5) 1 calc PR A 1
C17 C 0.6898(8) 0.6942(16) 0.2654(6) 0.0165(19) Uani 0.720(5) 1 d PU A 1
H17 H 0.7072 0.8276 0.2689 0.020 Uiso 0.720(5) 1 calc PR A 1
C18 C 0.6800(5) 0.5774(16) 0.3169(4) 0.0213(16) Uani 0.720(5) 1 d PU A 1
C19 C 0.6905(6) 0.6533(18) 0.3870(4) 0.026(2) Uani 0.720(5) 1 d PU A 1
H19A H 0.7105 0.7881 0.3883 0.040 Uiso 0.720(5) 1 calc PR A 1
H19B H 0.7200 0.5607 0.4144 0.040 Uiso 0.720(5) 1 calc PR A 1
H19C H 0.6477 0.6604 0.4037 0.040 Uiso 0.720(5) 1 calc PR A 1
C20 C 0.6412(5) 0.2233(14) 0.3488(4) 0.0266(16) Uani 0.720(5) 1 d PU A 1
H20A H 0.6273 0.0944 0.3278 0.040 Uiso 0.720(5) 1 calc PR A 1
H20B H 0.6051 0.2780 0.3705 0.040 Uiso 0.720(5) 1 calc PR A 1
H20C H 0.6803 0.2019 0.3815 0.040 Uiso 0.720(5) 1 calc PR A 1
C21 C 0.6576(3) 0.3685(11) 0.2981(3) 0.0181(12) Uani 0.720(5) 1 d PU A 1
C22 C 0.6522(3) 0.3308(10) 0.2344(4) 0.0170(12) Uani 0.720(5) 1 d PU A 1
H22 H 0.6426 0.2027 0.2145 0.020 Uiso 0.720(5) 1 calc PR A 1
S1A S 0.7561(3) 0.6694(7) 0.1379(3) 0.0241(12) Uani 0.280(5) 1 d P A 2
C23 C 0.7692(10) 0.295(3) 0.2256(10) 0.021(3) Uani 0.280(5) 1 d PDU A 2
H23 H 0.7688 0.1474 0.2148 0.025 Uiso 0.280(5) 1 calc PR A 2
C24 C 0.7874(11) 0.324(3) 0.2997(10) 0.023(3) Uani 0.280(5) 1 d PU A 2
C25 C 0.8099(13) 0.136(5) 0.3369(16) 0.033(6) Uani 0.280(5) 1 d PU A 2
H25A H 0.8486 0.0804 0.3196 0.050 Uiso 0.280(5) 1 calc PR A 2
H25B H 0.7740 0.0367 0.3318 0.050 Uiso 0.280(5) 1 calc PR A 2
H25C H 0.8219 0.1689 0.3836 0.050 Uiso 0.280(5) 1 calc PR A 2
C26 C 0.8382(15) 0.483(4) 0.3147(12) 0.026(5) Uani 0.280(5) 1 d PDU A 2
C27 C 0.873(2) 0.533(10) 0.3838(15) 0.035(9) Uani 0.280(5) 1 d PDU A 2
H27A H 0.8948 0.4111 0.4037 0.052 Uiso 0.280(5) 1 calc PR A 2
H27B H 0.8406 0.5816 0.4111 0.052 Uiso 0.280(5) 1 calc PR A 2
H27C H 0.9066 0.6378 0.3809 0.052 Uiso 0.280(5) 1 calc PR A 2
C28 C 0.864(3) 0.563(9) 0.2628(19) 0.033(10) Uani 0.280(5) 1 d PDU A 2
H28 H 0.8934 0.6740 0.2649 0.040 Uiso 0.280(5) 1 calc PR A 2
C29 C 0.7135(19) 0.682(8) 0.3864(16) 0.051(10) Uani 0.280(5) 1 d PDU A 2
H29A H 0.7021 0.8258 0.3881 0.077 Uiso 0.280(5) 1 calc PR A 2
H29B H 0.7602 0.6632 0.4045 0.077 Uiso 0.280(5) 1 calc PR A 2
H29C H 0.6855 0.6042 0.4124 0.077 Uiso 0.280(5) 1 calc PR A 2
C30 C 0.7022(14) 0.609(4) 0.3145(13) 0.031(5) Uani 0.280(5) 1 d PDU A 2
C31 C 0.6687(12) 0.269(4) 0.3393(13) 0.033(5) Uani 0.280(5) 1 d PU A 2
H31A H 0.6738 0.3054 0.3860 0.050 Uiso 0.280(5) 1 calc PR A 2
H31B H 0.6792 0.1259 0.3348 0.050 Uiso 0.280(5) 1 calc PR A 2
H31C H 0.6229 0.2945 0.3194 0.050 Uiso 0.280(5) 1 calc PR A 2
C32 C 0.7153(9) 0.396(3) 0.3048(10) 0.021(3) Uani 0.280(5) 1 d PU A 2
C33 C 0.7002(11) 0.366(3) 0.2285(9) 0.023(3) Uani 0.280(5) 1 d PDU A 2
H33 H 0.6693 0.2488 0.2192 0.028 Uiso 0.280(5) 1 calc PR A 2
C34 C 0.691(2) 0.748(5) 0.2661(19) 0.031(7) Uani 0.280(5) 1 d PDU A 2
H34 H 0.6947 0.8907 0.2678 0.037 Uiso 0.280(5) 1 calc PR A 2
O1 O 0.7759(2) 0.1473(8) 0.0127(3) 0.0358(11) Uani 1 1 d . . .
O2 O 0.8617(2) 0.7543(7) 0.0258(2) 0.0318(9) Uani 1 1 d . . .
O3 O 1.0253(2) 0.5385(7) 0.1873(3) 0.0363(11) Uani 1 1 d . . .
O4 O 0.9396(3) -0.0841(7) 0.1671(2) 0.0451(14) Uani 1 1 d . . .
O5 O 0.9897(2) 0.2442(8) -0.0103(3) 0.0342(10) Uani 1 1 d . . .
O6 O 0.6291(3) 0.5214(7) -0.0125(2) 0.0370(11) Uani 1 1 d . . .
O7 O 0.6548(3) 1.0909(8) 0.0957(3) 0.0386(11) Uani 1 1 d . . .
O8 O 0.5146(2) 0.8942(8) 0.2346(2) 0.0337(10) Uani 1 1 d . . .
O9 O 0.4935(3) 0.2808(7) 0.1226(3) 0.0331(10) Uani 1 1 d . . .
O10 O 0.4469(2) 0.8742(8) 0.0249(3) 0.0405(13) Uani 1 1 d . . .
P1 P 0.83158(7) 0.4205(2) 0.18600(7) 0.0216(3) Uani 1 1 d . . .
P2 P 0.66617(7) 0.5654(3) 0.19021(7) 0.0258(3) Uani 1 1 d . . .
W1 W 0.901153(10) 0.34100(3) 0.099812(10) 0.01456(5) Uani 1 1 d . A .
W2 W 0.571714(9) 0.69436(3) 0.113129(9) 0.01480(5) Uani 1 1 d . A .

loop_
_atom_site_aniso_label
_atom_site_aniso_U_11
_atom_site_aniso_U_22
_atom_site_aniso_U_33
_atom_site_aniso_U_23
_atom_site_aniso_U_13
_atom_site_aniso_U_12
C1 0.029(3) 0.024(2) 0.017(2) -0.0036(18) 0.001(2) -0.0011(19)
C2 0.024(2) 0.020(2) 0.019(2) 0.0000(17) 0.0051(18) 0.0012(18)
C3 0.019(2) 0.022(2) 0.020(2) 0.0028(17) -0.0019(18) -0.0014(17)
C4 0.037(3) 0.025(2) 0.021(3) 0.0033(19) -0.010(2) 0.000(2)
C5 0.022(2) 0.023(2) 0.022(2) -0.0008(18) 0.0017(19) -0.0013(18)
C6 0.030(3) 0.026(2) 0.014(2) 0.0008(17) -0.0006(19) -0.0076(19)
C7 0.024(2) 0.029(2) 0.014(2) -0.0035(18) -0.0029(19) -0.0053(19)
C8 0.023(2) 0.026(2) 0.013(2) 0.0012(16) 0.0019(18) 0.0039(17)
C9 0.027(2) 0.024(2) 0.015(2) 0.0018(17) 0.0027(19) 0.0016(18)
C10 0.030(3) 0.024(2) 0.027(3) 0.009(2) -0.010(2) -0.006(2)
S1 0.0122(6) 0.0232(8) 0.0077(6) 0.0032(5) 0.0017(5) 0.0026(5)
C11 0.015(4) 0.014(4) 0.010(3) 0.003(3) -0.001(3) -0.002(3)
C12 0.015(3) 0.020(3) 0.011(3) 0.001(2) 0.002(3) -0.001(3)
C13 0.036(7) 0.033(5) 0.008(3) 0.000(3) -0.001(4) -0.005(5)
C14 0.026(4) 0.026(3) 0.019(4) 0.009(3) 0.007(3) 0.000(3)
C15 0.015(3) 0.020(3) 0.010(2) 0.003(2) 0.000(2) 0.003(2)
C16 0.012(2) 0.015(2) 0.016(3) 0.002(2) 0.003(2) -0.0004(19)
C17 0.022(4) 0.020(4) 0.007(3) 0.001(3) 0.000(3) 0.005(4)
C18 0.019(4) 0.035(4) 0.010(3) 0.005(3) 0.004(3) 0.011(3)
C19 0.034(6) 0.039(5) 0.006(3) 0.003(3) 0.002(3) 0.016(4)
C20 0.024(4) 0.038(4) 0.018(3) 0.011(3) 0.006(3) 0.003(3)
C21 0.014(3) 0.028(3) 0.013(3) 0.005(2) 0.005(2) 0.007(2)
C22 0.013(3) 0.024(3) 0.014(3) 0.005(2) 0.002(2) 0.002(2)
S1A 0.028(2) 0.023(2) 0.021(2) 0.0038(16) 0.0033(19) 0.0042(17)
C23 0.027(7) 0.017(6) 0.018(6) 0.001(5) 0.005(6) -0.001(5)
C24 0.030(8) 0.019(6) 0.020(7) -0.007(5) 0.002(6) -0.005(6)
C25 0.021(10) 0.046(13) 0.030(13) -0.005(11) -0.007(9) 0.004(9)
C26 0.037(11) 0.028(9) 0.016(8) -0.010(6) 0.011(9) -0.004(9)
C27 0.033(16) 0.052(17) 0.022(14) -0.007(11) 0.011(10) -0.016(13)
C28 0.036(16) 0.030(16) 0.032(16) -0.011(12) -0.001(13) -0.002(13)
C29 0.037(17) 0.07(2) 0.051(19) -0.008(14) 0.012(15) 0.012(16)
C30 0.027(10) 0.028(9) 0.039(10) -0.010(8) 0.013(9) -0.001(8)
C31 0.020(9) 0.050(13) 0.031(11) -0.003(10) 0.010(8) -0.006(9)
C32 0.020(7) 0.019(6) 0.026(7) -0.006(6) 0.008(6) -0.009(5)
C33 0.032(8) 0.025(7) 0.014(7) -0.005(5) 0.008(6) -0.009(6)
C34 0.023(11) 0.042(16) 0.029(12) -0.006(12) 0.010(9) -0.013(14)
O1 0.025(2) 0.052(3) 0.028(2) -0.013(2) -0.0043(19) -0.0104(19)
O2 0.036(2) 0.0273(19) 0.032(2) 0.0092(17) 0.0049(19) 0.0080(17)
O3 0.0206(19) 0.042(2) 0.042(3) -0.004(2) -0.0087(19) -0.0069(17)
O4 0.085(4) 0.0210(19) 0.026(2) 0.0058(17) -0.005(3) 0.001(2)
O5 0.031(2) 0.041(2) 0.033(3) -0.010(2) 0.0128(19) -0.0008(19)
O6 0.055(3) 0.039(2) 0.020(2) -0.0067(17) 0.015(2) -0.011(2)
O7 0.040(3) 0.040(2) 0.035(3) -0.001(2) 0.002(2) -0.023(2)
O8 0.037(2) 0.041(2) 0.024(2) -0.0069(18) 0.0084(19) 0.005(2)
O9 0.042(3) 0.0246(19) 0.033(2) 0.0028(17) 0.006(2) -0.0098(18)
O10 0.024(2) 0.047(3) 0.044(3) 0.024(2) -0.018(2) -0.0078(19)
P1 0.0173(6) 0.0369(7) 0.0106(5) -0.0034(5) 0.0017(4) -0.0087(5)
P2 0.0222(6) 0.0453(8) 0.0093(5) 0.0013(5) 0.0005(5) 0.0152(6)
W1 0.01513(8) 0.01589(8) 0.01212(8) 0.00059(5) -0.00009(6) -0.00119(6)
W2 0.01552(9) 0.01779(8) 0.01031(8) 0.00252(5) -0.00097(6) 0.00037(6)

loop_
_atom_type_symbol
_atom_type_description
_atom_type_scat_dispersion_real
_atom_type_scat_dispersion_imag
_atom_type_scat_source
C C 0.0033 0.0016 'International Tables Vol C Tables 4.2.6.8 and 6.1.1.4'
H H 0.0000 0.0000 'International Tables Vol C Tables 4.2.6.8 and 6.1.1.4'
O O 0.0106 0.0060 'International Tables Vol C Tables 4.2.6.8 and 6.1.1.4'
P P 0.1023 0.0942 'International Tables Vol C Tables 4.2.6.8 and 6.1.1.4'
S S 0.1246 0.1234 'International Tables Vol C Tables 4.2.6.8 and 6.1.1.4'
W W -0.8490 6.8722 'International Tables Vol C Tables 4.2.6.8 and 6.1.1.4'

loop_
_geom_angle_atom_site_label_1
_geom_angle_atom_site_label_2
_geom_angle_atom_site_label_3
_geom_angle
O1 C1 W1 178.5(6)
O2 C2 W1 177.9(5)
O3 C3 W1 178.3(5)
O4 C4 W1 178.8(7)
O5 C5 W1 179.9(6)
O6 C6 W2 178.2(5)
O7 C7 W2 179.2(6)
O8 C8 W2 177.6(5)
O9 C9 W2 177.5(5)
O10 C10 W2 178.7(6)
P1 S1 P2 116.02(9)
C12 C11 P1 111.2(10)
C12 C11 H11 124.4
P1 C11 H11 124.4
C11 C12 C13 125.2(11)
C11 C12 C15 114.1(9)
C13 C12 C15 120.7(9)
C16 C15 C14 124.8(7)
C16 C15 C12 113.2(6)
C14 C15 C12 122.1(7)
C15 C16 P1 109.7(5)
C15 C16 H16 125.2
P1 C16 H16 125.2
C18 C17 P2 110.8(8)
C18 C17 H17 124.6
P2 C17 H17 124.6
C17 C18 C21 113.7(8)
C17 C18 C19 122.7(10)
C21 C18 C19 123.6(8)
C22 C21 C20 125.0(7)
C22 C21 C18 114.4(6)
C20 C21 C18 120.5(7)
C21 C22 P2 109.4(5)
C21 C22 H22 125.3
P2 C22 H22 125.3
P2 S1A P1 96.15(18)
C33 C23 C24 91.2(15)
C33 C23 P1 126.8(14)
C24 C23 P1 107.5(13)
C33 C23 H23 109.7
C24 C23 H23 109.7
P1 C23 H23 109.7
C26 C24 C25 109(2)
C26 C24 C23 111.5(18)
C25 C24 C23 114.6(18)
C26 C24 C32 114.1(17)
C25 C24 C32 116.2(19)
C23 C24 C32 90.2(16)
C24 C25 H25A 109.5
C24 C25 H25B 109.5
H25A C25 H25B 109.5
C24 C25 H25C 109.5
H25A C25 H25C 109.5
H25B C25 H25C 109.5
C28 C26 C24 116(3)
C28 C26 C27 118(3)
C24 C26 C27 125(3)
C26 C27 H27A 109.5
C26 C27 H27B 109.5
H27A C27 H27B 109.5
C26 C27 H27C 109.5
H27A C27 H27C 109.5
H27B C27 H27C 109.5
C26 C28 P1 110(3)
C26 C28 H28 125.1
P1 C28 H28 125.1
C30 C29 H29A 109.5
C30 C29 H29B 109.5
H29A C29 H29B 109.5
C30 C29 H29C 109.5
H29A C29 H29C 109.5
H29B C29 H29C 109.5
C34 C30 C32 125(3)
C34 C30 C29 119(3)
C32 C30 C29 115(3)
C32 C31 H31A 109.5
C32 C31 H31B 109.5
H31A C31 H31B 109.5
C32 C31 H31C 109.5
H31A C31 H31C 109.5
H31B C31 H31C 109.5
C30 C32 C31 109.5(19)
C30 C32 C24 119.7(17)
C31 C32 C24 121.4(18)
C30 C32 C33 104.1(18)
C31 C32 C33 110.4(16)
C24 C32 C33 87.2(15)
C23 C33 C32 91.3(16)
C23 C33 P2 125.0(14)
C32 C33 P2 112.9(13)
C23 C33 H33 108.6
C32 C33 H33 108.6
P2 C33 H33 108.6
C30 C34 P2 99(2)
C30 C34 H34 130.3
P2 C34 H34 130.3
C11 P1 C23 95.9(7)
C11 P1 C16 91.8(4)
C23 P1 C16 33.2(6)
C11 P1 C28 4.7(16)
C23 P1 C28 92.3(11)
C16 P1 C28 87.1(12)
C11 P1 S1 112.4(7)
C23 P1 S1 77.3(6)
C16 P1 S1 109.3(2)
C28 P1 S1 115(2)
C11 P1 S1A 94.4(6)
C23 P1 S1A 93.0(6)
C16 P1 S1A 126.2(2)
C28 P1 S1A 98(2)
S1 P1 S1A 23.01(14)
C11 P1 W1 120.7(5)
C23 P1 W1 137.2(6)
C16 P1 W1 117.4(2)
C28 P1 W1 122.7(16)
S1 P1 W1 104.89(7)
S1A P1 W1 104.61(14)
C33 P2 C17 85.6(7)
C33 P2 C22 33.7(7)
C17 P2 C22 91.1(4)
C33 P2 C34 93.8(11)
C17 P2 C34 8.8(10)
C22 P2 C34 99.6(9)
C33 P2 S1 82.5(7)
C17 P2 S1 112.4(6)
C22 P2 S1 111.0(2)
C34 P2 S1 110.6(15)
C33 P2 S1A 98.7(7)
C17 P2 S1A 97.0(6)
C22 P2 S1A 131.0(3)
C34 P2 S1A 92.7(14)
S1 P2 S1A 23.39(13)
C33 P2 W2 145.7(7)
C17 P2 W2 119.1(4)
C22 P2 W2 116.6(2)
C34 P2 W2 112.8(12)
S1 P2 W2 106.18(7)
S1A P2 W2 101.12(14)
C5 W1 C3 90.6(2)
C5 W1 C2 88.6(2)
C3 W1 C2 92.0(2)
C5 W1 C1 90.8(2)
C3 W1 C1 178.5(2)
C2 W1 C1 87.8(2)
C5 W1 C4 90.4(3)
C3 W1 C4 89.5(2)
C2 W1 C4 178.2(2)
C1 W1 C4 90.8(2)
C5 W1 P1 179.50(16)
C3 W1 P1 89.27(16)
C2 W1 P1 90.97(15)
C1 W1 P1 89.29(17)
C4 W1 P1 90.1(2)
C10 W2 C7 90.8(2)
C10 W2 C8 87.6(3)
C7 W2 C8 90.7(2)
C10 W2 C6 91.4(3)
C7 W2 C6 87.6(2)
C8 W2 C6 177.9(2)
C10 W2 C9 90.0(2)
C7 W2 C9 176.7(2)
C8 W2 C9 92.6(2)
C6 W2 C9 89.2(2)
C10 W2 P2 175.7(2)
C7 W2 P2 88.99(16)
C8 W2 P2 88.18(15)
C6 W2 P2 92.83(17)
C9 W2 P2 90.43(16)

loop_
_geom_bond_atom_site_label_1
_geom_bond_atom_site_label_2
_geom_bond_distance
C1 O1 1.133(7)
C1 W1 2.044(6)
C2 O2 1.136(7)
C2 W1 2.044(5)
C3 O3 1.140(7)
C3 W1 2.037(5)
C4 O4 1.140(7)
C4 W1 2.045(6)
C5 O5 1.137(7)
C5 W1 2.008(6)
C6 O6 1.143(7)
C6 W2 2.045(6)
C7 O7 1.150(7)
C7 W2 2.019(6)
C8 O8 1.143(7)
C8 W2 2.039(5)
C9 O9 1.136(7)
C9 W2 2.051(5)
C10 O10 1.149(7)
C10 W2 1.997(6)
S1 P1 2.064(2)
S1 P2 2.080(2)
C11 C12 1.351(14)
C11 P1 1.761(15)
C11 H11 0.9500
C12 C13 1.485(13)
C12 C15 1.499(11)
C13 H13A 0.9800
C13 H13B 0.9800
C13 H13C 0.9800
C14 C15 1.468(10)
C14 H14A 0.9800
C14 H14B 0.9800
C14 H14C 0.9800
C15 C16 1.347(9)
C16 P1 1.831(6)
C16 H16 0.9500
C17 C18 1.348(14)
C17 P2 1.772(11)
C17 H17 0.9500
C18 C21 1.491(13)
C18 C19 1.511(12)
C19 H19A 0.9800
C19 H19B 0.9800
C19 H19C 0.9800
C20 C21 1.488(11)
C20 H20A 0.9800
C20 H20B 0.9800
C20 H20C 0.9800
C21 C22 1.321(10)
C22 P2 1.840(7)
C22 H22 0.9500
S1A P2 2.349(6)
S1A P1 2.375(5)
C23 C33 1.49(3)
C23 C24 1.53(3)
C23 P1 1.802(19)
C23 H23 1.0000
C24 C26 1.48(3)
C24 C25 1.50(4)
C24 C32 1.56(3)
C25 H25A 0.9800
C25 H25B 0.9800
C25 H25C 0.9800
C26 C28 1.355(19)
C26 C27 1.533(19)
C27 H27A 0.9800
C27 H27B 0.9800
C27 H27C 0.9800
C28 P1 1.88(5)
C28 H28 0.9500
C29 C30 1.540(19)
C29 H29A 0.9800
C29 H29B 0.9800
C29 H29C 0.9800
C30 C34 1.348(19)
C30 C32 1.46(3)
C31 C32 1.51(3)
C31 H31A 0.9800
C31 H31B 0.9800
C31 H31C 0.9800
C32 C33 1.57(3)
C33 P2 1.64(2)
C33 H33 1.0000
C34 P2 1.98(4)
C34 H34 0.9500
P1 W1 2.4706(14)
P2 W2 2.4696(14)
